data_7240905
loop_
_publ_author_name
'AL-Fayaad, Hydar'
'Arachchige, Kasun'
'Clegg, Jack Kay'

_publ_section_title
;
 A heterofunctional ligand approach for the preparation of high
 connectivity coordination polymers: combining a &#x201C;bridge&#x201D;
 and &#x201C;pillar&#x201D; in one ligand
;
_journal_name_full CrystEngComm
_journal_paper_doi 10.1039/D0CE01020K
_journal_year 2020
_chemical_formula_moiety 'H20 Na2 O10, C18 H12 N2 O4, C18 H10 N2 O4, 8(H2 O)'
_chemical_formula_sum 'C36 H58 N4 Na2 O26'
_chemical_formula_weight 1008.84
_space_group_crystal_system triclinic
_space_group_IT_number 2
_space_group_name_Hall '-P 1'
_space_group_name_H-M_alt 'P -1'
_atom_sites_solution_hydrogens mixed
_atom_sites_solution_primary dual
_audit_creation_date 2020-06-10
_audit_creation_method
;
Olex2 1.2
(compiled 2018.05.29 svn.r3508 for OlexSys, GUI svn.r5506)
;
_audit_update_record
;
2020-06-10 deposited with the CCDC.	2020-07-20 downloaded from the CCDC.
;
_cell_angle_alpha 101.580(7)
_cell_angle_beta 98.222(6)
_cell_angle_gamma 117.146(6)
_cell_formula_units_Z 1
_cell_length_a 10.4109(6)
_cell_length_b 11.1279(7)
_cell_length_c 12.1125(10)
_cell_measurement_reflns_used 4205
_cell_measurement_temperature 190(2)
_cell_measurement_theta_max 25.123
_cell_measurement_theta_min 3.566
_cell_volume 1178.13(17)
_computing_molecular_graphics 'Olex2 (Dolomanov et al., 2009)'
_computing_publication_material 'Olex2 (Dolomanov et al., 2009)'
_computing_structure_refinement 'ShelXL (Sheldrick, 2015)'
_computing_structure_solution 'ShelXT (Sheldrick, 2015)'
_diffrn_ambient_temperature 190(2)
_diffrn_measured_fraction_theta_full 0.986
_diffrn_measured_fraction_theta_max 0.998
_diffrn_measurement_device 'four-circle diffractometer'
_diffrn_measurement_device_type 'Xcalibur, Sapphire3, Gemini ultra'
_diffrn_radiation_type 'Mo K\a'
_diffrn_radiation_wavelength 0.71073
_diffrn_reflns_av_unetI/netI 0.0478
_diffrn_reflns_Laue_measured_fraction_full 0.986
_diffrn_reflns_Laue_measured_fraction_max 0.998
_diffrn_reflns_limit_h_max 12
_diffrn_reflns_limit_h_min -12
_diffrn_reflns_limit_k_max 13
_diffrn_reflns_limit_k_min -13
_diffrn_reflns_limit_l_max 14
_diffrn_reflns_limit_l_min -7
_diffrn_reflns_number 4205
_diffrn_reflns_point_group_measured_fraction_full 0.986
_diffrn_reflns_point_group_measured_fraction_max 0.998
_diffrn_reflns_theta_full 25.242
_diffrn_reflns_theta_max 25.123
_diffrn_reflns_theta_min 3.566
_diffrn_source 'sealed X-ray tube'
_exptl_absorpt_coefficient_mu 0.136
_exptl_absorpt_correction_T_max 1.00000
_exptl_absorpt_correction_T_min 0.66335
_exptl_absorpt_correction_type multi-scan
_exptl_absorpt_process_details
;
CrysAlisPro, Agilent Technologies,
Version 1.171.37.31 (release 14-01-2014 CrysAlis171 .NET)
(compiled Jan 14 2014,18:38:05)
Empirical absorption correction using spherical harmonics,
 implemented in SCALE3 ABSPACK scaling algorithm.
;
_exptl_crystal_colour colourless
_exptl_crystal_colour_primary colourless
_exptl_crystal_density_diffrn 1.422
_exptl_crystal_description plate
_exptl_crystal_F_000 532
_exptl_crystal_size_max 0.2
_exptl_crystal_size_mid 0.1
_exptl_crystal_size_min 0.06
_exptl_transmission_factor_max 25.123
_exptl_transmission_factor_min 3.566
_refine_diff_density_max 0.392
_refine_diff_density_min -0.378
_refine_diff_density_rms 0.080
_refine_ls_extinction_method none
_refine_ls_goodness_of_fit_ref 1.268
_refine_ls_hydrogen_treatment mixed
_refine_ls_matrix_type full
_refine_ls_number_parameters 388
_refine_ls_number_reflns 4205
_refine_ls_number_restraints 9
_refine_ls_restrained_S_all 1.267
_refine_ls_R_factor_all 0.1085
_refine_ls_R_factor_gt 0.0947
_refine_ls_shift/su_max 0.000
_refine_ls_shift/su_mean 0.000
_refine_ls_structure_factor_coef Fsqd
_refine_ls_weighting_details 'w=1/[\s^2^(Fo^2^)+(0.0424P)^2^+3.8075P] where P=(Fo^2^+2Fc^2^)/3'
_refine_ls_weighting_scheme calc
_refine_ls_wR_factor_gt 0.1949
_refine_ls_wR_factor_ref 0.2013
_reflns_Friedel_coverage 0.000
_reflns_number_gt 3706
_reflns_number_total 4205
_reflns_threshold_expression 'I > 2\s(I)'
_cod_data_source_file d0ce01020k1.cif
_cod_data_source_block Na2(H2L)L
_cod_depositor_comments
;
The following automatic conversions were performed:

data item '_exptl_absorpt_correction_type' value 'Multi-Scan' was
changed to 'multi-scan' in accordance with the
/home/data/users/saulius/crontab/automatic-downloads/rss-feeds/RSC/lib/dictionaries/cif_core.dic
dictionary named 'cif_core.dic' version 2.4.2 last updated on
2011-04-26.

Automatic conversion script
Id: cif_fix_values 7556 2019-12-06 15:28:31Z antanas 
;
_cod_original_cell_volume 1178.13(15)
_cod_database_code 7240905
_shelxl_version_number 2013-4
_shelx_space_group_comment
;
The symmetry employed for this shelxl refinement is uniquely defined
by the following loop, which should always be used as a source of
symmetry information in preference to the above space-group names.
They are only intended as comments.
;
_shelx_estimated_absorpt_t_max 0.992
_shelx_estimated_absorpt_t_min 0.973
_olex2_refinement_description
;
1. Twinned data refinement
 Scales: 0.855(4)
 0.145(4)
2. Fixed Uiso
 At 1.2 times of:
  All C(H) groups
 At 1.5 times of:
  All H(H) groups, All H(H,H,H,H) groups, All O(H) groups, All O(H,H) groups
3. Restrained distances
 H2N-N2N
 0.84 with sigma of 0.02
 O5-H5B
 0.88 with sigma of 0.02
 O5-H5A
 0.88 with sigma of 0.02
 H10B-O10
 0.87 with sigma of 0.02
 H11B-O11
 0.87 with sigma of 0.02
 H9B-O9
 0.87 with sigma of 0.02
 O6-H6B
 0.87 with sigma of 0.02
 O13-H13A
 0.87 with sigma of 0.02
 O13-H13B
 0.87 with sigma of 0.02
4.a Free rotating group:
 O11(H11A), O10(H10A), O12(H12A,H12B)
4.b Rotating group:
 O9(H9A), O8(H8A,H8B), O6(H6A), O7(H7A,H7B)
4.c Aromatic/amide H refined with riding coordinates:
 C1(H1)
;
_olex2_diffrn_ambient_temperature_device 'Oxford Cryosystems'
_olex2_submission_special_instructions 'No special instructions were received'

loop_
_space_group_symop_operation_xyz
'x, y, z'
'-x, -y, -z'

loop_
_atom_site_label
_atom_site_type_symbol
_atom_site_fract_x
_atom_site_fract_y
_atom_site_fract_z
_atom_site_U_iso_or_equiv
_atom_site_adp_type
_atom_site_occupancy
_atom_site_site_symmetry_order
_atom_site_calc_flag
_atom_site_refinement_flags_posn
_atom_site_refinement_flags_adp
_atom_site_refinement_flags_occupancy
_atom_site_disorder_assembly
_atom_site_disorder_group
Na1 Na 0.8326(2) 0.8496(2) 0.51826(18) 0.0296(5) Uani 1 1 d . . . . .
O4 O 0.8651(4) 0.6676(4) 0.2110(3) 0.0223(8) Uani 1 1 d . . . . .
O5 O 1.0557(4) 1.0680(4) 0.6343(3) 0.0251(8) Uani 1 1 d D . . . .
O1 O 1.2241(4) 1.0243(4) -0.2030(3) 0.0282(9) Uani 1 1 d . . . . .
O3 O 1.0408(4) 0.6413(4) 0.3129(3) 0.0293(9) Uani 1 1 d . . . . .
O9 O 1.0084(4) 0.7459(4) 0.5378(3) 0.0305(9) Uani 1 1 d D . . . .
H9A H 1.0112 0.7048 0.4668 0.046 Uiso 1 1 d GR . . . .
O2 O 1.3010(4) 0.8970(4) -0.3094(3) 0.0352(10) Uani 1 1 d . . . . .
O8 O 0.6918(4) 0.6062(4) 0.3709(3) 0.0339(9) Uani 1 1 d . . . . .
H8A H 0.7044 0.5440 0.4010 0.051 Uiso 1 1 d GR . . . .
H8B H 0.7312 0.6050 0.3100 0.051 Uiso 1 1 d GR . . . .
O6 O 0.6871(5) 0.7758(4) 0.6502(4) 0.0380(10) Uani 1 1 d D . . . .
H6A H 0.6735 0.6911 0.6586 0.057 Uiso 1 1 d GR . . . .
N2N N 0.3973(4) 0.2986(4) 0.0157(4) 0.0209(9) Uani 1 1 d D . . . .
N1N N 0.8895(4) 0.7951(4) -0.0092(4) 0.0229(10) Uani 1 1 d . . . . .
O11 O 0.8376(5) 0.4998(5) 0.5921(4) 0.0429(11) Uani 1 1 d D . . . .
H11A H 0.8848 0.4732 0.6378 0.064 Uiso 1 1 d G . . . .
O13 O 0.3803(5) 0.4857(5) 0.3098(4) 0.0448(11) Uani 1 1 d D . . . .
O7 O 0.6452(5) 0.9202(5) 0.4561(4) 0.0450(11) Uani 1 1 d . . . . .
H7A H 0.5640 0.8474 0.4011 0.067 Uiso 1 1 d GR . . . .
H7B H 0.6812 0.9864 0.4190 0.067 Uiso 1 1 d GR . . . .
O10 O 0.6257(5) 0.3101(5) 0.3832(4) 0.0488(12) Uani 1 1 d D . . . .
H10A H 0.6208 0.2289 0.3574 0.073 Uiso 1 1 d G . . . .
C12 C 1.1875(5) 0.8954(5) -0.0062(4) 0.0139(9) Uani 1 1 d . . . . .
C15 C 1.3479(5) 0.9514(5) -0.0050(4) 0.0146(9) Uani 1 1 d . . . . .
C8 C 0.9581(5) 0.6263(5) 0.2180(4) 0.0152(10) Uani 1 1 d . . . . .
C17 C 1.2991(5) 0.9642(5) -0.2145(4) 0.0166(10) Uani 1 1 d . . . . .
C16 C 1.3996(5) 0.9775(4) -0.1029(4) 0.0129(9) Uani 1 1 d . . . . .
C3 C 0.6938(5) 0.4014(5) 0.0121(4) 0.0144(9) Uani 1 1 d . . . . .
C13 C 1.1481(5) 0.9514(6) 0.0880(4) 0.0186(10) Uani 1 1 d . . . . .
C18 C 1.4495(5) 0.9758(5) 0.0965(4) 0.0134(9) Uani 1 1 d . . . . .
C2 C 0.6449(5) 0.3593(5) 0.1075(4) 0.0162(10) Uani 1 1 d . . . . .
C6 C 0.8541(5) 0.4578(5) 0.0095(4) 0.0150(10) Uani 1 1 d . . . . .
C9 C 0.8803(5) 0.4044(5) -0.0949(4) 0.0155(10) Uani 1 1 d . . . . .
C4 C 0.5892(5) 0.3878(5) -0.0806(4) 0.0174(10) Uani 1 1 d . . . . .
C7 C 0.9749(5) 0.5552(5) 0.1053(4) 0.0139(9) Uani 1 1 d . . . . .
C1 C 0.4960(5) 0.3100(5) 0.1051(4) 0.0195(10) Uani 1 1 d . . . . .
H1 H 0.4633 0.2833 0.1701 0.023 Uiso 1 1 calc R . . . .
C5 C 0.4415(5) 0.3347(5) -0.0771(5) 0.0199(11) Uani 1 1 d . . . . .
O12 O 1.3462(5) 0.8626(6) 0.3634(5) 0.0676(16) Uani 1 1 d . . . . .
H12A H 1.2611 0.7920 0.3620 0.101 Uiso 1 1 d G . . . .
H12B H 1.3535 0.9357 0.4125 0.101 Uiso 1 1 d G . . . .
C11 C 1.0733(5) 0.7868(5) -0.1004(4) 0.0193(10) Uani 1 1 d . . . . .
C14 C 0.9982(6) 0.8991(6) 0.0829(5) 0.0226(11) Uani 1 1 d . . . . .
C10 C 0.9262(5) 0.7383(5) -0.0997(5) 0.0227(11) Uani 1 1 d . . . . .
H2 H 0.703(5) 0.358(5) 0.175(4) 0.006(11) Uiso 1 1 d . . . . .
H14 H 0.968(5) 0.930(5) 0.150(4) 0.012(12) Uiso 1 1 d . . . . .
H10 H 0.839(5) 0.663(5) -0.164(4) 0.009(11) Uiso 1 1 d . . . . .
H11 H 1.099(6) 0.746(5) -0.166(5) 0.022(13) Uiso 1 1 d . . . . .
H9 H 0.792(6) 0.329(5) -0.167(4) 0.017(12) Uiso 1 1 d . . . . .
H4 H 0.618(6) 0.420(6) -0.150(5) 0.027(14) Uiso 1 1 d . . . . .
H5 H 0.370(5) 0.323(5) -0.140(4) 0.007(11) Uiso 1 1 d . . . . .
H18 H 1.420(6) 0.962(5) 0.155(5) 0.015(13) Uiso 1 1 d . . . . .
H2N H 0.303(3) 0.255(11) 0.006(10) 0.14(5) Uiso 1 1 d D . . . .
H13 H 1.212(6) 1.013(6) 0.147(5) 0.028(16) Uiso 1 1 d . . . . .
H5A H 1.059(6) 1.145(4) 0.675(4) 0.023(14) Uiso 1 1 d D . . . .
H5B H 1.121(6) 1.052(7) 0.674(5) 0.06(2) Uiso 1 1 d D . . . .
H10B H 0.688(8) 0.351(9) 0.453(4) 0.086 Uiso 1 1 d DR . . . .
H9B H 1.100(4) 0.796(8) 0.581(6) 0.086 Uiso 1 1 d DR . . . .
H11B H 0.900(8) 0.574(6) 0.574(7) 0.086 Uiso 1 1 d DR . . . .
H6B H 0.592(3) 0.745(9) 0.638(7) 0.086 Uiso 1 1 d DR . . . .
H13A H 0.467(6) 0.550(8) 0.357(7) 0.12(4) Uiso 1 1 d D . . . .
H13B H 0.322(13) 0.478(15) 0.356(10) 0.177 Uiso 1 1 d DR . . . .

loop_
_atom_site_aniso_label
_atom_site_aniso_U_11
_atom_site_aniso_U_22
_atom_site_aniso_U_33
_atom_site_aniso_U_23
_atom_site_aniso_U_13
_atom_site_aniso_U_12
Na1 0.0276(11) 0.0310(12) 0.0275(11) 0.0081(9) 0.0092(9) 0.0125(10)
O4 0.0201(18) 0.0244(18) 0.0240(18) 0.0013(15) 0.0069(14) 0.0146(16)
O5 0.029(2) 0.027(2) 0.0218(19) 0.0040(16) 0.0031(16) 0.0195(17)
O1 0.030(2) 0.036(2) 0.028(2) 0.0073(17) 0.0026(16) 0.0266(18)
O3 0.028(2) 0.043(2) 0.0214(19) 0.0054(17) 0.0059(16) 0.0243(18)
O9 0.023(2) 0.033(2) 0.026(2) 0.0005(17) 0.0007(16) 0.0117(17)
O2 0.035(2) 0.062(3) 0.0157(19) 0.0016(18) -0.0016(16) 0.035(2)
O8 0.030(2) 0.040(2) 0.034(2) 0.0127(18) 0.0142(18) 0.0170(19)
O6 0.034(2) 0.041(2) 0.042(2) 0.014(2) 0.014(2) 0.020(2)
N2N 0.012(2) 0.017(2) 0.032(2) 0.0046(18) 0.0094(18) 0.0058(18)
N1N 0.0077(19) 0.029(2) 0.037(3) 0.018(2) 0.0073(18) 0.0091(18)
O11 0.035(2) 0.042(3) 0.062(3) 0.024(2) 0.015(2) 0.024(2)
O13 0.033(3) 0.054(3) 0.047(3) 0.019(2) 0.010(2) 0.021(2)
O7 0.038(2) 0.055(3) 0.052(3) 0.029(2) 0.015(2) 0.025(2)
O10 0.051(3) 0.059(3) 0.053(3) 0.015(2) 0.013(2) 0.041(3)
C12 0.008(2) 0.020(2) 0.017(2) 0.0100(19) 0.0033(17) 0.0077(19)
C15 0.010(2) 0.014(2) 0.022(2) 0.0057(19) 0.0073(19) 0.0074(19)
C8 0.012(2) 0.015(2) 0.019(2) 0.0072(19) 0.0068(19) 0.0053(19)
C17 0.011(2) 0.018(2) 0.017(2) 0.0052(19) 0.0033(19) 0.004(2)
C16 0.012(2) 0.011(2) 0.015(2) 0.0020(18) 0.0030(18) 0.0064(19)
C3 0.013(2) 0.012(2) 0.019(2) 0.0038(18) 0.0070(19) 0.0051(19)
C13 0.013(2) 0.027(3) 0.016(2) 0.006(2) 0.003(2) 0.011(2)
C18 0.015(2) 0.014(2) 0.014(2) 0.0043(19) 0.0074(19) 0.0091(19)
C2 0.011(2) 0.019(2) 0.020(2) 0.008(2) 0.0055(19) 0.008(2)
C6 0.012(2) 0.016(2) 0.024(2) 0.010(2) 0.0099(19) 0.0093(19)
C9 0.013(2) 0.014(2) 0.021(2) 0.0045(19) 0.0049(19) 0.008(2)
C4 0.013(2) 0.018(2) 0.025(3) 0.009(2) 0.007(2) 0.008(2)
C7 0.016(2) 0.015(2) 0.017(2) 0.0074(18) 0.0071(19) 0.012(2)
C1 0.017(2) 0.020(2) 0.023(3) 0.007(2) 0.010(2) 0.008(2)
C5 0.010(2) 0.021(3) 0.029(3) 0.008(2) 0.003(2) 0.009(2)
O12 0.036(3) 0.070(4) 0.069(4) -0.007(3) 0.009(3) 0.017(3)
C11 0.016(2) 0.024(3) 0.021(3) 0.009(2) 0.006(2) 0.011(2)
C14 0.023(3) 0.031(3) 0.029(3) 0.017(2) 0.016(2) 0.020(2)
C10 0.012(2) 0.022(3) 0.032(3) 0.012(2) 0.002(2) 0.006(2)

loop_
_atom_type_symbol
_atom_type_description
_atom_type_scat_dispersion_real
_atom_type_scat_dispersion_imag
_atom_type_scat_source
C C 0.0033 0.0016 'International Tables Vol C Tables 4.2.6.8 and 6.1.1.4'
H H 0.0000 0.0000 'International Tables Vol C Tables 4.2.6.8 and 6.1.1.4'
N N 0.0061 0.0033 'International Tables Vol C Tables 4.2.6.8 and 6.1.1.4'
Na Na 0.0362 0.0249 'International Tables Vol C Tables 4.2.6.8 and 6.1.1.4'
O O 0.0106 0.0060 'International Tables Vol C Tables 4.2.6.8 and 6.1.1.4'

loop_
_geom_angle_atom_site_label_1
_geom_angle_atom_site_label_2
_geom_angle_atom_site_label_3
_geom_angle
_geom_angle_site_symmetry_1
_geom_angle_site_symmetry_3
_geom_angle_publ_flag
O5 Na1 Na1 39.85(9) . 2_776 ?
O5 Na1 Na1 39.41(9) 2_776 2_776 ?
O5 Na1 O5 79.26(14) . 2_776 ?
O5 Na1 O9 83.22(13) . . ?
O5 Na1 O9 85.86(14) 2_776 . ?
O5 Na1 O8 154.23(15) . . ?
O5 Na1 O8 86.33(14) 2_776 . ?
O5 Na1 O7 87.34(14) 2_776 . ?
O5 Na1 O7 105.03(16) . . ?
O9 Na1 Na1 82.92(11) . 2_776 ?
O8 Na1 Na1 122.69(13) . 2_776 ?
O8 Na1 O9 74.46(13) . . ?
O6 Na1 Na1 144.03(15) . 2_776 ?
O6 Na1 O5 169.15(17) . 2_776 ?
O6 Na1 O5 105.15(16) . . ?
O6 Na1 O9 104.39(15) . . ?
O6 Na1 O8 92.94(15) . . ?
O6 Na1 O7 81.95(15) . . ?
O7 Na1 Na1 97.89(13) . 2_776 ?
O7 Na1 O9 168.14(16) . . ?
O7 Na1 O8 95.43(16) . . ?
Na1 O5 Na1 100.74(14) . 2_776 ?
Na1 O5 H5A 126(3) . . ?
Na1 O5 H5A 100(3) 2_776 . ?
Na1 O5 H5B 103(5) 2_776 . ?
Na1 O5 H5B 112(5) . . ?
H5A O5 H5B 110(6) . . ?
Na1 O9 H9A 110.7 . . ?
Na1 O9 H9B 122(6) . . ?
H9A O9 H9B 107.2 . . ?
Na1 O8 H8A 110.5 . . ?
Na1 O8 H8B 110.6 . . ?
H8A O8 H8B 103.4 . . ?
Na1 O6 H6A 112.2 . . ?
Na1 O6 H6B 127(6) . . ?
H6A O6 H6B 90.6 . . ?
C1 N2N C5 119.5(4) . . ?
C1 N2N H2N 124(8) . . ?
C5 N2N H2N 115(8) . . ?
C14 N1N C10 119.5(4) . . ?
H11A O11 H11B 111.4 . . ?
H13A O13 H13B 102(10) . . ?
Na1 O7 H7A 110.9 . . ?
Na1 O7 H7B 110.9 . . ?
H7A O7 H7B 103.2 . . ?
H10A O10 H10B 106.1 . . ?
C13 C12 C15 120.6(4) . . ?
C11 C12 C15 121.4(4) . . ?
C11 C12 C13 118.0(4) . . ?
C16 C15 C12 122.4(4) . . ?
C18 C15 C12 118.8(4) . . ?
C18 C15 C16 118.8(4) . . ?
O4 C8 O3 124.6(4) . . ?
O4 C8 C7 117.8(4) . . ?
O3 C8 C7 117.6(4) . . ?
O1 C17 O2 125.5(4) . . ?
O1 C17 C16 116.8(4) . . ?
O2 C17 C16 117.7(4) . . ?
C15 C16 C17 122.4(4) . . ?
C18 C16 C15 119.0(4) 2_875 . ?
C18 C16 C17 118.5(4) 2_875 . ?
C2 C3 C6 121.5(4) . . ?
C4 C3 C2 118.0(4) . . ?
C4 C3 C6 120.5(4) . . ?
C12 C13 H13 121(4) . . ?
C14 C13 C12 119.1(5) . . ?
C14 C13 H13 120(4) . . ?
C15 C18 C16 122.1(4) . 2_875 ?
C15 C18 H18 119(3) . . ?
C16 C18 H18 119(3) 2_875 . ?
C3 C2 H2 127(3) . . ?
C1 C2 C3 118.6(4) . . ?
C1 C2 H2 115(3) . . ?
C9 C6 C3 117.0(4) . . ?
C7 C6 C3 123.4(4) . . ?
C7 C6 C9 119.6(4) . . ?
C6 C9 H9 121(3) . . ?
C7 C9 C6 121.8(4) 2_765 . ?
C7 C9 H9 117(3) 2_765 . ?
C3 C4 C5 119.7(4) . . ?
C3 C4 H4 122(3) . . ?
C5 C4 H4 118(3) . . ?
C6 C7 C8 123.4(4) . . ?
C6 C7 C9 118.6(4) . 2_765 ?
C9 C7 C8 118.0(4) 2_765 . ?
N2N C1 C2 122.5(5) . . ?
N2N C1 H1 118.8 . . ?
C2 C1 H1 118.8 . . ?
N2N C5 C4 121.6(5) . . ?
N2N C5 H5 119(3) . . ?
C4 C5 H5 120(3) . . ?
H12A O12 H12B 104.5 . . ?
C12 C11 H11 119(3) . . ?
C10 C11 C12 120.2(5) . . ?
C10 C11 H11 121(3) . . ?
N1N C14 C13 122.0(5) . . ?
N1N C14 H14 117(3) . . ?
C13 C14 H14 120(3) . . ?
N1N C10 C11 121.2(5) . . ?
N1N C10 H10 114(3) . . ?
C11 C10 H10 125(3) . . ?

loop_
_geom_bond_atom_site_label_1
_geom_bond_atom_site_label_2
_geom_bond_distance
_geom_bond_site_symmetry_2
_geom_bond_publ_flag
Na1 Na1 3.734(4) 2_776 ?
Na1 O5 2.412(4) . ?
Na1 O5 2.435(4) 2_776 ?
Na1 O9 2.579(4) . ?
Na1 O8 2.522(4) . ?
Na1 O6 2.367(5) . ?
Na1 O7 2.492(5) . ?
O4 C8 1.247(6) . ?
O5 Na1 2.435(4) 2_776 ?
O5 H5A 0.88(2) . ?
O5 H5B 0.88(2) . ?
O1 C17 1.243(6) . ?
O3 C8 1.264(6) . ?
O9 H9A 0.8999 . ?
O9 H9B 0.87(2) . ?
O2 C17 1.247(6) . ?
O8 H8A 0.8944 . ?
O8 H8B 0.8944 . ?
O6 H6A 0.9159 . ?
O6 H6B 0.87(2) . ?
N2N C1 1.324(6) . ?
N2N C5 1.340(7) . ?
N2N H2N 0.85(2) . ?
N1N C14 1.338(7) . ?
N1N C10 1.345(7) . ?
O11 H11A 0.8698 . ?
O11 H11B 0.88(2) . ?
O13 H13A 0.87(2) . ?
O13 H13B 0.87(2) . ?
O7 H7A 0.9008 . ?
O7 H7B 0.9018 . ?
O10 H10A 0.8701 . ?
O10 H10B 0.87(2) . ?
C12 C15 1.489(6) . ?
C12 C13 1.392(7) . ?
C12 C11 1.387(7) . ?
C15 C16 1.400(6) . ?
C15 C18 1.390(6) . ?
C8 C7 1.510(6) . ?
C17 C16 1.523(6) . ?
C16 C18 1.396(6) 2_875 ?
C3 C2 1.408(6) . ?
C3 C6 1.499(6) . ?
C3 C4 1.378(6) . ?
C13 C14 1.381(7) . ?
C13 H13 0.82(6) . ?
C18 C16 1.396(6) 2_875 ?
C18 H18 0.83(5) . ?
C2 C1 1.381(6) . ?
C2 H2 0.95(5) . ?
C6 C9 1.404(6) . ?
C6 C7 1.392(6) . ?
C9 C7 1.396(6) 2_765 ?
C9 H9 1.04(5) . ?
C4 C5 1.383(6) . ?
C4 H4 1.01(5) . ?
C7 C9 1.396(6) 2_765 ?
C1 H1 0.9500 . ?
C5 H5 0.93(5) . ?
O12 H12A 0.8704 . ?
O12 H12B 0.8701 . ?
C11 C10 1.374(7) . ?
C11 H11 0.97(5) . ?
C14 H14 0.97(5) . ?
C10 H10 0.98(5) . ?

loop_
_geom_hbond_atom_site_label_D
_geom_hbond_atom_site_label_H
_geom_hbond_atom_site_label_A
_geom_hbond_distance_DH
_geom_hbond_distance_HA
_geom_hbond_distance_DA
_geom_hbond_angle_DHA
_geom_hbond_site_symmetry_A
O9 H9A O3 0.90 1.98 2.870(5) 171.9 .
O8 H8B O4 0.89 1.95 2.807(5) 160.5 .
O6 H6A O13 0.92 1.92 2.828(6) 170.0 2_666
O7 H7A O12 0.90 2.34 2.873(7) 118.0 1_455
O10 H10A O2 0.87 1.95 2.770(6) 155.7 2_765
N2N H2N N1N 0.85(2) 1.83(4) 2.659(5) 165(11) 2_665
O10 H10B O11 0.87(2) 1.95(4) 2.781(7) 160(8) .
O9 H9B O2 0.87(2) 1.96(2) 2.827(5) 174(8) 1_556

loop_
_twin_individual_id
_twin_individual_mass_fraction_refined
1 0.855(4)
2 0.145(4)
